data_7032922
loop_
_publ_author_name
'Heussner, Kirsten'
'Peuntinger, Katrin'
'Rockstroh, Nils'
'Rau, Sven'
'Streb, Carsten'

_publ_section_title
;
 Cluster-controlled dimerisation in supramolecular ruthenium
 photosensitizer-polyoxometalate systems.
;
_journal_issue 1
_journal_name_full 'Dalton transactions (Cambridge, England : 2003)'
_journal_page_first 330
_journal_page_last 337
_journal_paper_doi 10.1039/c4dt03017f
_journal_volume 44
_journal_year 2015
_chemical_formula_moiety 'C54 H66 N8 Ru, C12 H10 Mo5 O21 P2, 4(C3 H7 N O), 2(C2 H6 N)'
_chemical_formula_sum 'C82 H116 Mo5 N14 O25 P2 Ru'
_chemical_formula_weight 2340.60
_space_group_IT_number 2
_symmetry_cell_setting triclinic
_symmetry_Int_Tables_number 2
_symmetry_space_group_name_Hall '-P 1'
_symmetry_space_group_name_H-M 'P -1'
_atom_sites_solution_hydrogens geom
_atom_sites_solution_primary direct
_atom_sites_solution_secondary difmap
_audit_creation_method SHELXL-97
_cell_angle_alpha 73.816(8)
_cell_angle_beta 89.370(6)
_cell_angle_gamma 86.799(8)
_cell_formula_units_Z 2
_cell_length_a 16.2245(13)
_cell_length_b 16.8188(18)
_cell_length_c 20.5684(17)
_cell_measurement_reflns_used 158
_cell_measurement_temperature 150(2)
_cell_measurement_theta_max 22.8
_cell_measurement_theta_min 3.2
_cell_volume 5381.7(9)
_computing_cell_refinement 'Kappa Nonius SuperGUI'
_computing_data_collection 'Kappa Nonius SuperGUI'
_computing_data_reduction 'Kappa Nonius SuperGUI'
_computing_molecular_graphics ORTEP3
_computing_publication_material 'Crystal Impact Diamond v3.1'
_computing_structure_refinement 'SHELXL-97 (Sheldrick, 2008)'
_computing_structure_solution SHELXS-97
_diffrn_ambient_temperature 150(2)
_diffrn_measured_fraction_theta_full 0.998
_diffrn_measured_fraction_theta_max 0.998
_diffrn_measurement_device_type 'Nonius Kappa CCD'
_diffrn_measurement_method 'Omega and Phi scans'
_diffrn_radiation_monochromator graphite
_diffrn_radiation_source 'fine-focus sealed tube'
_diffrn_radiation_type MoK\a
_diffrn_radiation_wavelength 0.71073
_diffrn_reflns_av_R_equivalents 0.0744
_diffrn_reflns_av_sigmaI/netI 0.0538
_diffrn_reflns_limit_h_max 20
_diffrn_reflns_limit_h_min -20
_diffrn_reflns_limit_k_max 21
_diffrn_reflns_limit_k_min -21
_diffrn_reflns_limit_l_max 25
_diffrn_reflns_limit_l_min -25
_diffrn_reflns_number 138426
_diffrn_reflns_theta_full 26.37
_diffrn_reflns_theta_max 26.37
_diffrn_reflns_theta_min 3.41
_exptl_absorpt_coefficient_mu 0.801
_exptl_absorpt_correction_T_max 0.91
_exptl_absorpt_correction_T_min 0.87
_exptl_absorpt_correction_type numerical
_exptl_absorpt_process_details SADABS
_exptl_crystal_colour red-brown
_exptl_crystal_density_diffrn 1.444
_exptl_crystal_density_method 'not measured'
_exptl_crystal_description block
_exptl_crystal_F_000 2380
_exptl_crystal_size_max 0.15
_exptl_crystal_size_mid 0.12
_exptl_crystal_size_min 0.12
_platon_squeeze_details
;
;
_refine_diff_density_max 0.804
_refine_diff_density_min -0.597
_refine_diff_density_rms 0.101
_refine_ls_extinction_method none
_refine_ls_goodness_of_fit_ref 1.062
_refine_ls_hydrogen_treatment noref
_refine_ls_matrix_type full
_refine_ls_number_parameters 1170
_refine_ls_number_reflns 21952
_refine_ls_number_restraints 15
_refine_ls_restrained_S_all 1.075
_refine_ls_R_factor_all 0.0728
_refine_ls_R_factor_gt 0.0438
_refine_ls_shift/su_max 0.000
_refine_ls_shift/su_mean 0.000
_refine_ls_structure_factor_coef Fsqd
_refine_ls_weighting_details 'calc w=1/[\s^2^(Fo^2^)+(0.0544P)^2^+4.0566P] where P=(Fo^2^+2Fc^2^)/3'
_refine_ls_weighting_scheme calc
_refine_ls_wR_factor_gt 0.1011
_refine_ls_wR_factor_ref 0.1109
_reflns_number_gt 15712
_reflns_number_total 21952
_reflns_threshold_expression >2\s(I)
_cod_data_source_file c4dt03017f2.cif
_cod_data_source_block compound_6
_cod_depositor_comments
;
The following automatic conversions were performed:

'_exptl_absorpt_correction_type' value 'Numerical' changed to
'numerical' according to
/usr/data/users/saulius/crontab/automatic-downloads/rss-feeds/RSC/lib/dictionaries/cif_core.dic
dictionary named 'cif_core.dic' version 2.4.2 from 2011-04-26.

Automatic conversion script
Id: cif_fix_values 2827 2014-09-09 07:05:25Z andrius 

 Adding full bibliography for 7032920--7032922.cif.
;
_cod_original_cell_volume 5381.7(8)
_cod_database_code 7032922

loop_
_symmetry_equiv_pos_as_xyz
'x, y, z'
'-x, -y, -z'

loop_
_atom_site_label
_atom_site_type_symbol
_atom_site_fract_x
_atom_site_fract_y
_atom_site_fract_z
_atom_site_U_iso_or_equiv
_atom_site_adp_type
_atom_site_occupancy
_atom_site_symmetry_multiplicity
_atom_site_calc_flag
_atom_site_refinement_flags
C1 C 0.8173(3) 0.5843(3) 0.2456(2) 0.0248(9) Uani 1 1 d .
C2 C 0.9466(2) 0.6032(3) 0.2170(2) 0.0243(9) Uani 1 1 d .
C3 C 0.9351(2) 0.5180(3) 0.24090(19) 0.0212(9) Uani 1 1 d .
C4 C 1.0013(3) 0.4610(3) 0.2411(2) 0.0270(9) Uani 1 1 d .
H4 H 0.9939 0.4044 0.2560 0.032 Uiso 1 1 calc R
C5 C 1.0779(3) 0.4895(3) 0.2190(2) 0.0280(10) Uani 1 1 d .
C6 C 1.0892(3) 0.5766(3) 0.1957(2) 0.0298(10) Uani 1 1 d .
C7 C 1.0236(3) 0.6335(3) 0.1944(2) 0.0285(10) Uani 1 1 d .
H7 H 1.0305 0.6902 0.1789 0.034 Uiso 1 1 calc R
C8 C 1.1725(3) 0.6099(3) 0.1722(3) 0.0428(13) Uani 1 1 d .
H8A H 1.2123 0.5644 0.1757 0.064 Uiso 1 1 calc R
H8B H 1.1897 0.6433 0.2001 0.064 Uiso 1 1 calc R
H8C H 1.1685 0.6430 0.1260 0.064 Uiso 1 1 calc R
C9 C 1.1500(3) 0.4278(3) 0.2203(3) 0.0424(12) Uani 1 1 d .
H9A H 1.1984 0.4571 0.2033 0.064 Uiso 1 1 calc R
H9B H 1.1374 0.3928 0.1924 0.064 Uiso 1 1 calc R
H9C H 1.1599 0.3944 0.2659 0.064 Uiso 1 1 calc R
C10 C 0.7293(3) 0.5889(3) 0.2586(2) 0.0266(9) Uani 1 1 d .
C11 C 0.6123(3) 0.5349(3) 0.2924(2) 0.0341(11) Uani 1 1 d .
C12 C 0.5990(3) 0.6224(3) 0.2747(3) 0.0381(12) Uani 1 1 d .
C13 C 0.5217(3) 0.6591(3) 0.2803(3) 0.0569(17) Uani 1 1 d .
H13 H 0.5141 0.7165 0.2697 0.068 Uiso 1 1 calc R
C14 C 0.4563(3) 0.6100(4) 0.3015(4) 0.070(2) Uani 1 1 d .
C15 C 0.4696(3) 0.5214(3) 0.3192(3) 0.0608(18) Uani 1 1 d .
C16 C 0.5470(3) 0.4844(3) 0.3151(3) 0.0475(14) Uani 1 1 d .
H16 H 0.5553 0.4270 0.3274 0.057 Uiso 1 1 calc R
C17 C 0.3957(4) 0.4654(4) 0.3403(5) 0.097(3) Uani 1 1 d .
H17A H 0.3462 0.4993 0.3407 0.146 Uiso 1 1 calc R
H17B H 0.4056 0.4285 0.3847 0.146 Uiso 1 1 calc R
H17C H 0.3895 0.4336 0.3086 0.146 Uiso 1 1 calc R
C18 C 0.3710(4) 0.6507(4) 0.3067(4) 0.090(3) Uani 1 1 d .
H18A H 0.3320 0.6087 0.3218 0.135 Uiso 1 1 calc R
H18B H 0.3545 0.6861 0.2630 0.135 Uiso 1 1 calc R
H18C H 0.3729 0.6831 0.3384 0.135 Uiso 1 1 calc R
C19 C 0.6529(2) 0.2990(3) 0.2808(2) 0.0238(9) Uani 1 1 d .
C20 C 0.6886(2) 0.3330(3) 0.2126(2) 0.0231(9) Uani 1 1 d .
C21 C 0.7812(3) 0.4250(3) 0.1503(2) 0.0302(10) Uani 1 1 d .
H21 H 0.8201 0.4642 0.1480 0.036 Uiso 1 1 calc R
C22 C 0.7623(3) 0.4048(3) 0.0924(2) 0.0322(10) Uani 1 1 d .
H22 H 0.7893 0.4295 0.0523 0.039 Uiso 1 1 calc R
C23 C 0.7029(3) 0.3472(3) 0.0928(2) 0.0279(10) Uani 1 1 d .
C24 C 0.6670(3) 0.3107(3) 0.1549(2) 0.0258(9) Uani 1 1 d .
H24 H 0.6282 0.2712 0.1579 0.031 Uiso 1 1 calc R
C25 C 0.6832(3) 0.3264(3) 0.0273(2) 0.0335(11) Uani 1 1 d .
C26 C 0.7588(3) 0.2815(3) 0.0064(3) 0.0423(12) Uani 1 1 d .
H26A H 0.7471 0.2683 -0.0349 0.063 Uiso 1 1 calc R
H26B H 0.7723 0.2313 0.0414 0.063 Uiso 1 1 calc R
H26C H 0.8046 0.3166 -0.0004 0.063 Uiso 1 1 calc R
C27 C 0.6109(3) 0.2701(3) 0.0359(3) 0.0449(13) Uani 1 1 d .
H27A H 0.6001 0.2585 -0.0063 0.067 Uiso 1 1 calc R
H27B H 0.5628 0.2973 0.0494 0.067 Uiso 1 1 calc R
H27C H 0.6244 0.2191 0.0700 0.067 Uiso 1 1 calc R
C28 C 0.6633(4) 0.4066(3) -0.0290(2) 0.0480(14) Uani 1 1 d .
H28A H 0.6509 0.3933 -0.0701 0.072 Uiso 1 1 calc R
H28B H 0.7100 0.4406 -0.0360 0.072 Uiso 1 1 calc R
H28C H 0.6165 0.4363 -0.0161 0.072 Uiso 1 1 calc R
C29 C 0.5874(3) 0.2469(3) 0.2932(2) 0.0282(10) Uani 1 1 d .
H29 H 0.5659 0.2294 0.2582 0.034 Uiso 1 1 calc R
C30 C 0.5538(3) 0.2208(3) 0.3579(2) 0.0293(10) Uani 1 1 d .
C31 C 0.5922(3) 0.2471(3) 0.4090(2) 0.0316(10) Uani 1 1 d .
H31 H 0.5733 0.2302 0.4534 0.038 Uiso 1 1 calc R
C32 C 0.6573(3) 0.2976(3) 0.3933(2) 0.0290(10) Uani 1 1 d .
H32 H 0.6820 0.3131 0.4281 0.035 Uiso 1 1 calc R
C33 C 0.4798(3) 0.1660(3) 0.3754(2) 0.0356(11) Uani 1 1 d .
C34 C 0.4455(3) 0.1454(3) 0.3134(3) 0.0454(13) Uani 1 1 d .
H34A H 0.3995 0.1110 0.3266 0.068 Uiso 1 1 calc R
H34B H 0.4878 0.1165 0.2945 0.068 Uiso 1 1 calc R
H34C H 0.4278 0.1958 0.2803 0.068 Uiso 1 1 calc R
C35 C 0.5074(3) 0.0859(3) 0.4288(3) 0.0541(16) Uani 1 1 d .
H35A H 0.4619 0.0506 0.4404 0.081 Uiso 1 1 calc R
H35B H 0.5262 0.0990 0.4686 0.081 Uiso 1 1 calc R
H35C H 0.5516 0.0578 0.4111 0.081 Uiso 1 1 calc R
C36 C 0.4115(3) 0.2121(4) 0.4051(3) 0.0528(15) Uani 1 1 d .
H36A H 0.3647 0.1785 0.4163 0.079 Uiso 1 1 calc R
H36B H 0.3954 0.2635 0.3724 0.079 Uiso 1 1 calc R
H36C H 0.4317 0.2232 0.4452 0.079 Uiso 1 1 calc R
C37 C 0.8765(3) 0.3652(3) 0.4235(2) 0.0285(10) Uani 1 1 d .
C38 C 0.9100(3) 0.3115(3) 0.3829(2) 0.0284(10) Uani 1 1 d .
C39 C 0.8929(3) 0.2692(3) 0.2857(2) 0.0269(10) Uani 1 1 d .
H39 H 0.8624 0.2710 0.2473 0.032 Uiso 1 1 calc R
C40 C 0.9623(3) 0.2154(3) 0.3009(2) 0.0334(11) Uani 1 1 d .
H40 H 0.9773 0.1821 0.2728 0.040 Uiso 1 1 calc R
C41 C 1.0098(3) 0.2110(3) 0.3583(3) 0.0402(12) Uani 1 1 d .
C42 C 0.9800(3) 0.2587(3) 0.3997(3) 0.0407(12) Uani 1 1 d .
H42 H 1.0078 0.2551 0.4398 0.049 Uiso 1 1 calc R
C43 C 1.0877(4) 0.1542(4) 0.3771(3) 0.0583(17) Uani 1 1 d .
C44 C 1.1544(3) 0.1991(4) 0.4021(3) 0.0597(16) Uani 1 1 d .
H44A H 1.2032 0.1630 0.4138 0.090 Uiso 1 1 calc R
H44B H 1.1349 0.2147 0.4413 0.090 Uiso 1 1 calc R
H44C H 1.1672 0.2478 0.3670 0.090 Uiso 1 1 calc R
C45 C 1.0664(5) 0.0771(4) 0.4324(5) 0.093(3) Uani 1 1 d .
H45A H 1.0245 0.0492 0.4163 0.139 Uiso 1 1 calc R
H45B H 1.0465 0.0929 0.4714 0.139 Uiso 1 1 calc R
H45C H 1.1148 0.0406 0.4445 0.139 Uiso 1 1 calc R
C46 C 1.1228(5) 0.1305(6) 0.3148(4) 0.128(4) Uani 1 1 d .
H46A H 1.0824 0.1020 0.2975 0.192 Uiso 1 1 calc R
H46B H 1.1718 0.0949 0.3276 0.192 Uiso 1 1 calc R
H46C H 1.1361 0.1798 0.2805 0.192 Uiso 1 1 calc R
C47 C 0.9072(3) 0.3635(3) 0.4870(2) 0.0355(11) Uani 1 1 d .
H47 H 0.9512 0.3268 0.5056 0.043 Uiso 1 1 calc R
C48 C 0.8727(3) 0.4165(3) 0.5230(2) 0.0350(11) Uani 1 1 d .
C49 C 0.8079(3) 0.4696(3) 0.4917(2) 0.0399(12) Uani 1 1 d .
H49 H 0.7833 0.5068 0.5131 0.048 Uiso 1 1 calc R
C50 C 0.7790(3) 0.4682(3) 0.4286(2) 0.0349(11) Uani 1 1 d .
H50 H 0.7349 0.5045 0.4094 0.042 Uiso 1 1 calc R
C51 C 0.9045(3) 0.4142(4) 0.5938(3) 0.0460(13) Uani 1 1 d .
C52 C 0.9980(4) 0.4039(5) 0.5972(3) 0.0687(19) Uani 1 1 d .
H52A H 1.0164 0.4028 0.6416 0.103 Uiso 1 1 calc R
H52B H 1.0211 0.4494 0.5643 0.103 Uiso 1 1 calc R
H52C H 1.0157 0.3528 0.5877 0.103 Uiso 1 1 calc R
C53 C 0.8680(4) 0.3398(5) 0.6443(3) 0.071(2) Uani 1 1 d .
H53A H 0.8089 0.3462 0.6424 0.107 Uiso 1 1 calc R
H53B H 0.8865 0.3367 0.6892 0.107 Uiso 1 1 calc R
H53C H 0.8859 0.2899 0.6332 0.107 Uiso 1 1 calc R
C54 C 0.8761(6) 0.4927(5) 0.6129(4) 0.110(3) Uani 1 1 d U
H54A H 0.8170 0.4993 0.6107 0.165 Uiso 1 1 calc R
H54B H 0.8993 0.5398 0.5819 0.165 Uiso 1 1 calc R
H54C H 0.8942 0.4884 0.6581 0.165 Uiso 1 1 calc R
C55 C 0.2574(3) 0.2030(3) 0.6712(2) 0.0286(10) Uani 1 1 d .
C56 C 0.1980(3) 0.2486(3) 0.6263(3) 0.0481(14) Uani 1 1 d .
H56 H 0.1431 0.2496 0.6398 0.058 Uiso 1 1 calc R
C57 C 0.2192(4) 0.2928(4) 0.5614(3) 0.0558(16) Uani 1 1 d .
H57 H 0.1785 0.3228 0.5316 0.067 Uiso 1 1 calc R
C58 C 0.2984(4) 0.2923(4) 0.5414(3) 0.0641(18) Uani 1 1 d .
H58 H 0.3125 0.3221 0.4978 0.077 Uiso 1 1 calc R
C59 C 0.3584(4) 0.2481(4) 0.5852(3) 0.076(2) Uani 1 1 d .
H59 H 0.4133 0.2486 0.5715 0.091 Uiso 1 1 calc R
C60 C 0.3377(3) 0.2030(4) 0.6495(3) 0.0572(17) Uani 1 1 d .
H60 H 0.3786 0.1722 0.6785 0.069 Uiso 1 1 calc R
C61 C 0.2578(2) -0.0653(2) 1.0103(2) 0.0221(9) Uani 1 1 d .
C62 C 0.3374(3) -0.0947(3) 1.0340(2) 0.0259(9) Uani 1 1 d .
H62 H 0.3819 -0.0849 1.0044 0.031 Uiso 1 1 calc R
C63 C 0.3503(3) -0.1383(3) 1.1011(2) 0.0334(11) Uani 1 1 d .
H63 H 0.4034 -0.1577 1.1165 0.040 Uiso 1 1 calc R
C64 C 0.2849(3) -0.1532(3) 1.1453(2) 0.0379(12) Uani 1 1 d .
H64 H 0.2937 -0.1841 1.1901 0.046 Uiso 1 1 calc R
C65 C 0.2057(3) -0.1223(3) 1.1234(2) 0.0374(12) Uani 1 1 d .
H65 H 0.1618 -0.1313 1.1535 0.045 Uiso 1 1 calc R
C66 C 0.1927(3) -0.0778(3) 1.0560(2) 0.0300(10) Uani 1 1 d .
H66 H 0.1400 -0.0563 1.0413 0.036 Uiso 1 1 calc R
C68 C 0.1269(4) 0.8588(4) 0.4229(4) 0.079(2) Uani 1 1 d .
H68A H 0.1772 0.8832 0.4047 0.119 Uiso 1 1 calc R
H68B H 0.1367 0.8000 0.4410 0.119 Uiso 1 1 calc R
H68C H 0.1076 0.8822 0.4583 0.119 Uiso 1 1 calc R
C69 C 0.0915(5) 0.9128(5) 0.2990(4) 0.088(3) Uani 1 1 d .
H69A H 0.1472 0.9292 0.2992 0.133 Uiso 1 1 calc R
H69B H 0.0559 0.9606 0.2784 0.133 Uiso 1 1 calc R
H69C H 0.0887 0.8729 0.2738 0.133 Uiso 1 1 calc R
C70 C 0.6406(8) 0.1944(7) 0.6131(7) 0.147(5) Uani 1 1 d .
H70 H 0.6776 0.2121 0.6396 0.176 Uiso 1 1 calc R
C71 C 0.5382(6) 0.1042(8) 0.6227(7) 0.174(6) Uani 1 1 d .
H71A H 0.5190 0.0540 0.6524 0.261 Uiso 1 1 calc R
H71B H 0.5522 0.0954 0.5796 0.261 Uiso 1 1 calc R
H71C H 0.4955 0.1475 0.6165 0.261 Uiso 1 1 calc R
C72 C 0.6413(13) 0.0744(8) 0.7093(7) 0.303(14) Uani 1 1 d .
H72A H 0.6058 0.0293 0.7254 0.454 Uiso 1 1 calc R
H72B H 0.6458 0.1034 0.7431 0.454 Uiso 1 1 calc R
H72C H 0.6950 0.0532 0.7002 0.454 Uiso 1 1 calc R
C73 C 0.7180(3) 0.0405(4) 0.5090(3) 0.0475(14) Uani 1 1 d .
H73 H 0.7111 0.0944 0.5126 0.057 Uiso 1 1 calc R
C74 C 0.7740(4) 0.1025(3) 0.3976(3) 0.0507(14) Uani 1 1 d .
H74A H 0.7939 0.0845 0.3597 0.076 Uiso 1 1 calc R
H74B H 0.8171 0.1284 0.4145 0.076 Uiso 1 1 calc R
H74C H 0.7277 0.1416 0.3837 0.076 Uiso 1 1 calc R
C75 C 0.7573(4) -0.0487(3) 0.4375(3) 0.0572(16) Uani 1 1 d .
H75A H 0.7800 -0.0422 0.3932 0.086 Uiso 1 1 calc R
H75B H 0.7043 -0.0719 0.4399 0.086 Uiso 1 1 calc R
H75C H 0.7936 -0.0850 0.4707 0.086 Uiso 1 1 calc R
C76 C -0.0188(4) 0.4218(4) -0.0340(3) 0.0551(16) Uani 1 1 d .
H76 H -0.0003 0.4354 -0.0785 0.066 Uiso 1 1 calc R
C77 C 0.0129(5) 0.3659(4) 0.0857(3) 0.079(2) Uani 1 1 d .
H77A H 0.0593 0.3399 0.1135 0.118 Uiso 1 1 calc R
H77B H -0.0316 0.3291 0.0939 0.118 Uiso 1 1 calc R
H77C H -0.0046 0.4163 0.0964 0.118 Uiso 1 1 calc R
C78 C 0.1236(5) 0.3732(5) -0.0032(5) 0.094(3) Uani 1 1 d .
H78A H 0.1544 0.3462 0.0372 0.141 Uiso 1 1 calc R
H78B H 0.1454 0.4262 -0.0240 0.141 Uiso 1 1 calc R
H78C H 0.1278 0.3397 -0.0340 0.141 Uiso 1 1 calc R
C79 C 0.4470(3) 0.1600(3) 0.0447(3) 0.0457(13) Uani 1 1 d .
H79A H 0.4812 0.1641 0.0056 0.068 Uiso 1 1 calc R
H79B H 0.4810 0.1566 0.0833 0.068 Uiso 1 1 calc R
H79C H 0.4096 0.2080 0.0368 0.068 Uiso 1 1 calc R
C80 C 0.3447(4) 0.0747(4) 0.1183(3) 0.0532(14) Uani 1 1 d .
H80A H 0.3152 0.0251 0.1253 0.080 Uiso 1 1 calc R
H80B H 0.3062 0.1218 0.1111 0.080 Uiso 1 1 calc R
H80C H 0.3780 0.0709 0.1574 0.080 Uiso 1 1 calc R
C81 C -0.0300(3) 0.1978(3) 0.0105(3) 0.0471(13) Uani 1 1 d .
H81A H -0.0766 0.2020 -0.0189 0.071 Uiso 1 1 calc R
H81B H 0.0178 0.2164 -0.0162 0.071 Uiso 1 1 calc R
H81C H -0.0413 0.2316 0.0405 0.071 Uiso 1 1 calc R
C83 C 0.0573(3) 0.0974(3) 0.0984(3) 0.0450(13) Uani 1 1 d .
H83A H 0.0646 0.0399 0.1232 0.067 Uiso 1 1 calc R
H83B H 0.0469 0.1301 0.1294 0.067 Uiso 1 1 calc R
H83C H 0.1063 0.1147 0.0730 0.067 Uiso 1 1 calc R
C84 C -0.0101(5) 0.8486(5) 0.3823(4) 0.082(2) Uani 1 1 d .
H84 H -0.0482 0.8607 0.3471 0.099 Uiso 1 1 calc R
Mo1 Mo 0.40297(2) 0.09784(2) 0.862217(18) 0.02440(9) Uani 1 1 d .
Mo2 Mo 0.35127(2) -0.03932(2) 0.777442(18) 0.02496(9) Uani 1 1 d .
Mo3 Mo 0.14423(2) -0.05848(2) 0.788863(18) 0.02427(9) Uani 1 1 d .
Mo4 Mo 0.06235(2) 0.11537(2) 0.853425(18) 0.02265(9) Uani 1 1 d .
Mo5 Mo 0.22719(2) 0.18398(2) 0.918552(18) 0.02291(9) Uani 1 1 d .
N1 N 0.8528(2) 0.5077(2) 0.25903(16) 0.0230(8) Uani 1 1 d .
N2 N 0.8710(2) 0.6440(2) 0.22109(19) 0.0269(8) Uani 1 1 d D
N3 N 0.6956(2) 0.5157(2) 0.28242(18) 0.0267(8) Uani 1 1 d .
N4 N 0.6746(2) 0.6541(2) 0.2533(2) 0.0347(9) Uani 1 1 d D
N5 N 0.6875(2) 0.3259(2) 0.33031(17) 0.0242(8) Uani 1 1 d .
N6 N 0.7458(2) 0.3906(2) 0.21101(16) 0.0235(8) Uani 1 1 d .
N7 N 0.8113(2) 0.4175(2) 0.39433(18) 0.0259(8) Uani 1 1 d .
N8 N 0.8676(2) 0.3191(2) 0.32413(17) 0.0233(8) Uani 1 1 d .
N9 N 0.0646(4) 0.8757(3) 0.3694(3) 0.0722(17) Uani 1 1 d .
N10 N 0.6090(4) 0.1274(4) 0.6514(3) 0.0821(18) Uani 1 1 d .
N11 N 0.7483(3) 0.0312(3) 0.4509(2) 0.0395(10) Uani 1 1 d .
N12 N 0.0365(3) 0.3850(3) 0.0141(3) 0.0550(12) Uani 1 1 d .
N13 N 0.3991(2) 0.0845(2) 0.0575(2) 0.0352(9) Uani 1 1 d .
N14 N -0.0142(2) 0.1089(2) 0.05114(19) 0.0347(9) Uani 1 1 d .
O1 O 0.31999(16) -0.01531(17) 0.88401(14) 0.0236(6) Uani 1 1 d .
O2 O 0.40731(17) 0.05800(18) 0.78523(14) 0.0268(7) Uani 1 1 d .
O3 O 0.23940(17) 0.05164(17) 0.76205(14) 0.0251(6) Uani 1 1 d .
O4 O 0.25516(17) -0.10309(18) 0.78806(14) 0.0273(7) Uani 1 1 d .
O5 O 0.07394(16) 0.02336(17) 0.81757(14) 0.0242(6) Uani 1 1 d .
O6 O 0.19049(16) 0.06354(16) 0.90972(14) 0.0226(6) Uani 1 1 d .
O7 O 0.28312(17) 0.16991(17) 0.80696(14) 0.0249(6) Uani 1 1 d .
O8 O 0.13821(17) 0.16973(17) 0.76372(14) 0.0253(6) Uani 1 1 d .
O9 O 0.33291(17) 0.12240(18) 0.93225(14) 0.0264(7) Uani 1 1 d .
O10 O 0.11792(16) 0.20217(17) 0.87978(14) 0.0236(6) Uani 1 1 d .
O11 O 0.20791(18) 0.17428(19) 1.00221(14) 0.0301(7) Uani 1 1 d .
O12 O 0.25647(18) 0.28343(18) 0.88666(15) 0.0290(7) Uani 1 1 d .
O13 O 0.18116(17) -0.07974(17) 0.89998(13) 0.0232(6) Uani 1 1 d .
O14 O 0.01994(17) 0.06683(18) 0.93099(14) 0.0272(7) Uani 1 1 d .
O15 O -0.02057(17) 0.17132(18) 0.81092(15) 0.0306(7) Uani 1 1 d .
O16 O 0.09070(18) -0.14598(19) 0.81879(15) 0.0306(7) Uani 1 1 d .
O17 O 0.11774(18) -0.02832(19) 0.70524(14) 0.0308(7) Uani 1 1 d .
O18 O 0.42214(18) -0.11618(18) 0.81680(15) 0.0305(7) Uani 1 1 d .
O19 O 0.37116(18) -0.02515(19) 0.69374(15) 0.0322(7) Uani 1 1 d .
O20 O 0.44996(18) 0.18884(19) 0.83320(16) 0.0343(7) Uani 1 1 d .
O21 O 0.47617(18) 0.03507(19) 0.91558(15) 0.0325(7) Uani 1 1 d .
O22 O -0.0318(3) 0.8080(4) 0.4387(3) 0.0933(17) Uani 1 1 d .
O23 O 0.6412(11) 0.2381(6) 0.5622(4) 0.277(8) Uani 1 1 d .
O24 O 0.6983(3) -0.0152(3) 0.5583(2) 0.0679(12) Uani 1 1 d .
O25 O -0.0912(3) 0.4392(3) -0.0251(2) 0.0599(11) Uani 1 1 d .
P1 P 0.22808(7) 0.14480(7) 0.75552(5) 0.0226(2) Uani 1 1 d .
P2 P 0.23715(6) -0.02205(6) 0.92107(5) 0.0214(2) Uani 1 1 d .
Ru1 Ru 0.77596(2) 0.41091(2) 0.300729(16) 0.02166(8) Uani 1 1 d .
H104 H 0.683(3) 0.7059(14) 0.241(2) 0.045(15) Uiso 1 1 d D
H102 H 0.862(3) 0.6958(14) 0.216(3) 0.055(17) Uiso 1 1 d D

loop_
_atom_site_aniso_label
_atom_site_aniso_U_11
_atom_site_aniso_U_22
_atom_site_aniso_U_33
_atom_site_aniso_U_23
_atom_site_aniso_U_13
_atom_site_aniso_U_12
C1 0.025(2) 0.020(2) 0.027(2) -0.0027(18) -0.0029(17) 0.0003(18)
C2 0.024(2) 0.023(2) 0.026(2) -0.0074(18) -0.0030(17) -0.0037(18)
C3 0.020(2) 0.023(2) 0.021(2) -0.0069(17) -0.0038(16) -0.0035(17)
C4 0.028(2) 0.022(2) 0.031(2) -0.0083(19) -0.0011(18) -0.0005(19)
C5 0.022(2) 0.032(3) 0.031(2) -0.012(2) -0.0022(18) -0.0004(19)
C6 0.023(2) 0.040(3) 0.027(2) -0.010(2) -0.0008(18) -0.006(2)
C7 0.029(2) 0.028(2) 0.028(2) -0.0061(19) -0.0002(18) -0.008(2)
C8 0.025(2) 0.053(3) 0.046(3) -0.006(3) 0.002(2) -0.011(2)
C9 0.028(2) 0.042(3) 0.060(3) -0.020(3) 0.005(2) 0.002(2)
C10 0.022(2) 0.023(2) 0.031(2) -0.0003(18) -0.0005(18) -0.0016(18)
C11 0.021(2) 0.030(3) 0.043(3) 0.004(2) 0.0056(19) -0.0006(19)
C12 0.029(2) 0.026(3) 0.049(3) 0.006(2) 0.009(2) 0.003(2)
C13 0.038(3) 0.030(3) 0.084(4) 0.013(3) 0.023(3) 0.008(2)
C14 0.033(3) 0.042(3) 0.116(6) 0.008(4) 0.028(3) 0.013(3)
C15 0.028(3) 0.036(3) 0.099(5) 0.011(3) 0.020(3) 0.001(2)
C16 0.026(2) 0.034(3) 0.070(4) 0.005(3) 0.009(2) -0.003(2)
C17 0.039(4) 0.049(4) 0.175(8) 0.015(5) 0.032(4) -0.005(3)
C18 0.044(4) 0.057(4) 0.142(7) 0.012(4) 0.035(4) 0.011(3)
C19 0.021(2) 0.021(2) 0.027(2) -0.0028(18) 0.0009(17) -0.0032(17)
C20 0.020(2) 0.019(2) 0.027(2) -0.0009(17) -0.0005(17) -0.0018(17)
C21 0.032(2) 0.027(2) 0.031(2) -0.0048(19) 0.0028(19) -0.010(2)
C22 0.035(3) 0.034(3) 0.026(2) -0.006(2) 0.0025(19) -0.007(2)
C23 0.028(2) 0.024(2) 0.030(2) -0.0044(19) -0.0012(18) 0.0031(19)
C24 0.022(2) 0.022(2) 0.032(2) -0.0029(18) -0.0009(18) -0.0018(18)
C25 0.042(3) 0.032(3) 0.026(2) -0.006(2) 0.002(2) -0.007(2)
C26 0.055(3) 0.028(3) 0.045(3) -0.013(2) 0.010(2) -0.002(2)
C27 0.048(3) 0.053(3) 0.038(3) -0.017(3) -0.007(2) -0.014(3)
C28 0.067(4) 0.043(3) 0.030(3) -0.004(2) -0.007(2) 0.003(3)
C29 0.024(2) 0.030(2) 0.029(2) -0.0047(19) 0.0010(18) -0.0048(19)
C30 0.025(2) 0.022(2) 0.035(2) 0.0029(19) 0.0042(19) -0.0013(18)
C31 0.034(2) 0.030(3) 0.027(2) -0.002(2) 0.0089(19) -0.003(2)
C32 0.032(2) 0.027(2) 0.026(2) -0.0026(19) 0.0024(19) -0.004(2)
C33 0.027(2) 0.028(3) 0.048(3) -0.003(2) 0.013(2) -0.008(2)
C34 0.033(3) 0.045(3) 0.058(3) -0.012(3) 0.009(2) -0.017(2)
C35 0.050(3) 0.034(3) 0.061(4) 0.016(3) 0.009(3) -0.013(3)
C36 0.035(3) 0.051(4) 0.072(4) -0.017(3) 0.024(3) -0.008(3)
C37 0.028(2) 0.024(2) 0.033(2) -0.0078(19) -0.0063(19) 0.0046(19)
C38 0.032(2) 0.024(2) 0.030(2) -0.0087(19) -0.0071(19) 0.0024(19)
C39 0.027(2) 0.030(2) 0.028(2) -0.015(2) -0.0038(18) -0.0026(19)
C40 0.035(3) 0.027(2) 0.043(3) -0.019(2) 0.003(2) -0.001(2)
C41 0.040(3) 0.034(3) 0.047(3) -0.014(2) -0.015(2) 0.006(2)
C42 0.046(3) 0.040(3) 0.040(3) -0.020(2) -0.016(2) 0.011(2)
C43 0.055(4) 0.059(4) 0.069(4) -0.036(3) -0.026(3) 0.034(3)
C44 0.038(3) 0.067(4) 0.075(4) -0.024(3) -0.021(3) 0.018(3)
C45 0.079(5) 0.043(4) 0.154(8) -0.028(5) -0.057(5) 0.029(4)
C46 0.110(7) 0.190(10) 0.108(6) -0.100(7) -0.060(5) 0.108(7)
C47 0.039(3) 0.035(3) 0.034(2) -0.013(2) -0.010(2) 0.002(2)
C48 0.041(3) 0.035(3) 0.033(2) -0.016(2) -0.007(2) -0.002(2)
C49 0.045(3) 0.040(3) 0.041(3) -0.022(2) 0.002(2) 0.004(2)
C50 0.035(3) 0.033(3) 0.038(3) -0.013(2) 0.000(2) 0.001(2)
C51 0.051(3) 0.055(4) 0.037(3) -0.023(3) -0.010(2) 0.005(3)
C52 0.057(4) 0.108(6) 0.051(4) -0.036(4) -0.015(3) -0.013(4)
C53 0.075(4) 0.107(6) 0.034(3) -0.020(3) -0.004(3) -0.025(4)
C54 0.185(9) 0.092(6) 0.075(5) -0.070(5) -0.072(6) 0.049(6)
C55 0.037(3) 0.019(2) 0.028(2) -0.0042(18) 0.0010(19) 0.0002(19)
C56 0.044(3) 0.053(3) 0.041(3) 0.000(3) -0.005(2) -0.010(3)
C57 0.063(4) 0.054(4) 0.035(3) 0.010(3) -0.002(3) 0.005(3)
C58 0.087(5) 0.052(4) 0.037(3) 0.011(3) 0.016(3) 0.018(3)
C59 0.063(4) 0.083(5) 0.058(4) 0.013(4) 0.036(3) 0.026(4)
C60 0.046(3) 0.065(4) 0.042(3) 0.011(3) 0.009(3) 0.019(3)
C61 0.024(2) 0.019(2) 0.024(2) -0.0062(17) -0.0072(17) -0.0037(17)
C62 0.028(2) 0.024(2) 0.026(2) -0.0056(18) -0.0022(18) -0.0050(19)
C63 0.027(2) 0.031(3) 0.040(3) -0.004(2) -0.011(2) -0.003(2)
C64 0.043(3) 0.039(3) 0.027(2) 0.000(2) -0.011(2) -0.009(2)
C65 0.031(3) 0.052(3) 0.028(2) -0.008(2) 0.003(2) -0.014(2)
C66 0.024(2) 0.035(3) 0.030(2) -0.006(2) -0.0065(18) -0.002(2)
C68 0.089(5) 0.071(5) 0.083(5) -0.032(4) -0.051(4) 0.009(4)
C69 0.120(7) 0.073(5) 0.069(5) -0.010(4) -0.047(5) -0.014(5)
C70 0.194(12) 0.134(11) 0.143(10) -0.078(9) 0.065(10) -0.084(10)
C71 0.077(7) 0.155(12) 0.297(18) -0.074(12) 0.002(9) -0.006(7)
C72 0.65(4) 0.103(10) 0.148(11) -0.041(8) -0.234(18) 0.081(15)
C73 0.029(3) 0.060(4) 0.050(3) -0.009(3) -0.004(2) 0.001(3)
C74 0.069(4) 0.031(3) 0.051(3) -0.011(3) 0.003(3) 0.002(3)
C75 0.081(4) 0.040(3) 0.046(3) -0.004(3) -0.019(3) 0.000(3)
C76 0.074(4) 0.051(4) 0.049(3) -0.023(3) 0.005(3) -0.025(3)
C77 0.126(7) 0.057(4) 0.058(4) -0.021(3) -0.012(4) -0.011(4)
C78 0.074(5) 0.066(5) 0.157(8) -0.056(5) 0.008(5) 0.000(4)
C79 0.043(3) 0.040(3) 0.054(3) -0.014(3) -0.018(3) -0.004(2)
C80 0.061(4) 0.046(3) 0.054(3) -0.017(3) -0.003(3) -0.001(3)
C81 0.051(3) 0.024(3) 0.069(4) -0.017(3) 0.007(3) -0.004(2)
C83 0.040(3) 0.054(3) 0.049(3) -0.025(3) 0.008(2) -0.020(3)
C84 0.097(6) 0.056(5) 0.094(6) -0.025(4) -0.063(5) 0.023(4)
Mo1 0.02028(18) 0.02159(19) 0.0300(2) -0.00463(16) -0.00391(15) -0.00213(15)
Mo2 0.02491(19) 0.0225(2) 0.02692(19) -0.00638(16) -0.00263(15) 0.00167(15)
Mo3 0.02626(19) 0.0231(2) 0.02501(19) -0.00870(15) -0.00368(15) -0.00349(15)
Mo4 0.01981(18) 0.02035(19) 0.02765(19) -0.00597(15) -0.00306(14) -0.00284(15)
Mo5 0.02219(18) 0.01869(19) 0.02789(19) -0.00588(15) -0.00407(15) -0.00371(15)
N1 0.0189(17) 0.0227(19) 0.0250(18) -0.0023(15) -0.0038(14) -0.0019(15)
N2 0.0220(18) 0.0154(19) 0.040(2) -0.0019(17) -0.0028(16) -0.0008(16)
N3 0.0199(17) 0.0242(19) 0.033(2) -0.0029(16) 0.0016(15) -0.0032(15)
N4 0.029(2) 0.021(2) 0.047(2) 0.0009(18) 0.0065(18) 0.0022(17)
N5 0.0221(18) 0.0220(19) 0.0255(18) -0.0024(15) 0.0025(15) 0.0026(15)
N6 0.0218(17) 0.0221(19) 0.0250(18) -0.0037(15) 0.0012(14) -0.0012(15)
N7 0.0255(18) 0.0217(19) 0.0314(19) -0.0086(16) -0.0039(15) -0.0012(15)
N8 0.0257(18) 0.0195(18) 0.0245(18) -0.0052(15) -0.0023(14) -0.0029(15)
N9 0.099(5) 0.044(3) 0.076(4) -0.022(3) -0.056(3) 0.014(3)
N10 0.099(5) 0.072(4) 0.077(4) -0.024(3) -0.002(4) -0.003(4)
N11 0.043(2) 0.035(2) 0.040(2) -0.0101(19) -0.0032(19) 0.0009(19)
N12 0.070(3) 0.040(3) 0.060(3) -0.021(2) 0.005(3) -0.007(3)
N13 0.037(2) 0.028(2) 0.040(2) -0.0086(18) -0.0093(18) -0.0005(18)
N14 0.039(2) 0.027(2) 0.039(2) -0.0101(18) 0.0070(18) -0.0130(18)
O1 0.0229(15) 0.0206(15) 0.0265(15) -0.0051(12) -0.0025(12) -0.0004(12)
O2 0.0241(15) 0.0247(16) 0.0304(16) -0.0058(13) 0.0002(12) -0.0014(13)
O3 0.0243(15) 0.0206(15) 0.0294(15) -0.0053(12) -0.0035(12) -0.0005(12)
O4 0.0294(16) 0.0217(16) 0.0321(16) -0.0099(13) 0.0000(13) -0.0003(13)
O5 0.0236(15) 0.0209(15) 0.0284(15) -0.0066(12) -0.0023(12) -0.0047(12)
O6 0.0211(14) 0.0167(14) 0.0285(15) -0.0040(12) -0.0044(12) -0.0008(12)
O7 0.0256(15) 0.0220(15) 0.0267(15) -0.0060(12) -0.0022(12) -0.0029(12)
O8 0.0244(15) 0.0238(16) 0.0253(15) -0.0026(12) -0.0032(12) -0.0014(13)
O9 0.0242(15) 0.0268(16) 0.0279(15) -0.0064(13) -0.0063(12) -0.0046(13)
O10 0.0221(14) 0.0177(15) 0.0304(15) -0.0059(12) -0.0034(12) -0.0003(12)
O11 0.0277(16) 0.0329(18) 0.0306(16) -0.0095(14) -0.0028(13) -0.0044(14)
O12 0.0268(16) 0.0235(16) 0.0375(17) -0.0090(13) -0.0003(13) -0.0062(13)
O13 0.0265(15) 0.0185(15) 0.0240(14) -0.0040(12) -0.0073(12) -0.0034(12)
O14 0.0248(15) 0.0281(17) 0.0301(16) -0.0094(13) 0.0032(12) -0.0072(13)
O15 0.0222(15) 0.0273(17) 0.0418(18) -0.0088(14) -0.0079(13) 0.0009(13)
O16 0.0341(17) 0.0297(17) 0.0327(16) -0.0150(14) -0.0016(13) -0.0099(14)
O17 0.0343(17) 0.0324(18) 0.0270(15) -0.0103(14) -0.0056(13) -0.0002(14)
O18 0.0313(16) 0.0271(17) 0.0322(16) -0.0077(14) -0.0035(13) 0.0025(14)
O19 0.0303(16) 0.0365(19) 0.0293(16) -0.0089(14) 0.0006(13) 0.0016(14)
O20 0.0291(17) 0.0286(17) 0.0425(18) -0.0039(14) -0.0032(14) -0.0080(14)
O21 0.0263(16) 0.0297(17) 0.0384(17) -0.0047(14) -0.0100(13) 0.0025(14)
O22 0.093(4) 0.102(4) 0.074(3) -0.006(3) -0.042(3) 0.013(3)
O23 0.64(3) 0.122(8) 0.069(5) -0.016(5) 0.018(9) -0.046(11)
O24 0.059(3) 0.080(3) 0.055(3) -0.002(2) 0.008(2) -0.006(2)
O25 0.051(2) 0.068(3) 0.069(3) -0.029(2) 0.009(2) -0.024(2)
P1 0.0230(5) 0.0197(6) 0.0234(5) -0.0029(4) -0.0026(4) -0.0015(4)
P2 0.0230(5) 0.0169(5) 0.0238(5) -0.0045(4) -0.0044(4) -0.0024(4)
Ru1 0.02064(17) 0.01876(17) 0.02370(17) -0.00258(14) -0.00095(13) -0.00207(14)

loop_
_atom_type_symbol
_atom_type_description
_atom_type_scat_dispersion_real
_atom_type_scat_dispersion_imag
_atom_type_scat_source
C C 0.0033 0.0016 'International Tables Vol C Tables 4.2.6.8 and 6.1.1.4'
Mo Mo -1.6832 0.6857 'International Tables Vol C Tables 4.2.6.8 and 6.1.1.4'
N N 0.0061 0.0033 'International Tables Vol C Tables 4.2.6.8 and 6.1.1.4'
O O 0.0106 0.0060 'International Tables Vol C Tables 4.2.6.8 and 6.1.1.4'
P P 0.1023 0.0942 'International Tables Vol C Tables 4.2.6.8 and 6.1.1.4'
Ru Ru -1.2594 0.8363 'International Tables Vol C Tables 4.2.6.8 and 6.1.1.4'
H H 0.0000 0.0000 'International Tables Vol C Tables 4.2.6.8 and 6.1.1.4'

loop_
_geom_angle_atom_site_label_1
_geom_angle_atom_site_label_2
_geom_angle_atom_site_label_3
_geom_angle
N1 C1 N2 112.8(4)
N1 C1 C10 115.5(3)
N2 C1 C10 131.7(4)
N2 C2 C3 107.0(3)
N2 C2 C7 131.2(4)
C3 C2 C7 121.8(4)
N1 C3 C4 132.1(4)
N1 C3 C2 108.2(4)
C4 C3 C2 119.7(4)
C5 C4 C3 119.5(4)
C4 C5 C6 120.2(4)
C4 C5 C9 119.6(4)
C6 C5 C9 120.2(4)
C7 C6 C5 120.6(4)
C7 C6 C8 117.8(4)
C5 C6 C8 121.6(4)
C6 C7 C2 118.1(4)
N3 C10 N4 113.0(4)
N3 C10 C1 115.1(4)
N4 C10 C1 131.8(4)
C16 C11 N3 131.3(4)
C16 C11 C12 120.1(4)
N3 C11 C12 108.6(4)
N4 C12 C13 133.0(5)
N4 C12 C11 105.9(4)
C13 C12 C11 121.1(4)
C14 C13 C12 119.4(5)
C13 C14 C15 119.5(5)
C13 C14 C18 119.2(5)
C15 C14 C18 121.3(5)
C16 C15 C14 121.3(5)
C16 C15 C17 118.7(5)
C14 C15 C17 119.9(5)
C15 C16 C11 118.5(5)
N5 C19 C29 122.3(4)
N5 C19 C20 114.2(3)
C29 C19 C20 123.4(4)
N6 C20 C24 122.1(3)
N6 C20 C19 113.1(4)
C24 C20 C19 124.8(4)
N6 C21 C22 123.3(4)
C21 C22 C23 120.8(4)
C24 C23 C22 116.5(4)
C24 C23 C25 124.1(4)
C22 C23 C25 119.4(4)
C23 C24 C20 120.6(4)
C23 C25 C26 108.8(4)
C23 C25 C27 111.8(4)
C26 C25 C27 108.3(4)
C23 C25 C28 109.7(4)
C26 C25 C28 108.5(4)
C27 C25 C28 109.7(4)
C19 C29 C30 120.5(4)
C29 C30 C31 116.4(4)
C29 C30 C33 123.8(4)
C31 C30 C33 119.9(4)
C32 C31 C30 119.9(4)
N5 C32 C31 123.8(4)
C34 C33 C35 109.8(4)
C34 C33 C30 112.3(4)
C35 C33 C30 108.2(4)
C34 C33 C36 108.8(4)
C35 C33 C36 109.1(4)
C30 C33 C36 108.5(4)
N7 C37 C47 121.7(4)
N7 C37 C38 114.5(4)
C47 C37 C38 123.8(4)
N8 C38 C42 121.0(4)
N8 C38 C37 114.4(4)
C42 C38 C37 124.5(4)
N8 C39 C40 123.1(4)
C39 C40 C41 120.1(4)
C42 C41 C40 116.2(4)
C42 C41 C43 121.1(4)
C40 C41 C43 122.6(5)
C38 C42 C41 121.8(4)
C45 C43 C41 108.6(5)
C45 C43 C44 110.0(5)
C41 C43 C44 110.0(5)
C45 C43 C46 110.6(7)
C41 C43 C46 110.7(5)
C44 C43 C46 106.9(6)
C37 C47 C48 121.0(4)
C49 C48 C47 116.0(4)
C49 C48 C51 122.4(4)
C47 C48 C51 121.6(4)
C48 C49 C50 120.8(4)
N7 C50 C49 123.5(5)
C52 C51 C54 109.5(6)
C52 C51 C53 109.3(5)
C54 C51 C53 108.6(6)
C52 C51 C48 111.0(4)
C54 C51 C48 111.1(5)
C53 C51 C48 107.3(4)
C60 C55 C56 118.0(4)
C60 C55 P1 122.1(4)
C56 C55 P1 120.0(4)
C57 C56 C55 120.8(5)
C58 C57 C56 120.1(5)
C57 C58 C59 120.1(5)
C58 C59 C60 120.1(6)
C55 C60 C59 120.9(5)
C66 C61 C62 118.8(4)
C66 C61 P2 119.8(3)
C62 C61 P2 121.0(3)
C63 C62 C61 120.3(4)
C64 C63 C62 120.3(4)
C63 C64 C65 120.3(4)
C64 C65 C66 119.5(4)
C61 C66 C65 120.7(4)
O23 C70 N10 145.4(15)
O24 C73 N11 126.3(6)
O25 C76 N12 126.2(6)
O22 C84 N9 123.2(7)
O20 Mo1 O21 103.08(14)
O20 Mo1 O2 101.29(14)
O21 Mo1 O2 103.44(14)
O20 Mo1 O9 100.61(14)
O21 Mo1 O9 96.91(13)
O2 Mo1 O9 145.69(12)
O20 Mo1 O1 168.42(12)
O21 Mo1 O1 88.13(12)
O2 Mo1 O1 72.86(11)
O9 Mo1 O1 80.60(11)
O20 Mo1 O7 86.38(12)
O21 Mo1 O7 167.88(12)
O2 Mo1 O7 81.74(11)
O9 Mo1 O7 73.64(11)
O1 Mo1 O7 82.91(9)
O19 Mo2 O18 103.60(14)
O19 Mo2 O4 100.87(13)
O18 Mo2 O4 99.10(13)
O19 Mo2 O2 95.88(13)
O18 Mo2 O2 99.95(13)
O4 Mo2 O2 150.82(12)
O19 Mo2 O3 95.86(13)
O18 Mo2 O3 160.11(12)
O4 Mo2 O3 72.87(11)
O2 Mo2 O3 81.85(11)
O19 Mo2 O1 162.91(13)
O18 Mo2 O1 89.21(12)
O4 Mo2 O1 87.96(11)
O2 Mo2 O1 70.44(10)
O3 Mo2 O1 72.61(10)
O17 Mo3 O16 102.18(14)
O17 Mo3 O4 103.00(14)
O16 Mo3 O4 102.19(14)
O17 Mo3 O5 97.77(13)
O16 Mo3 O5 101.48(13)
O4 Mo3 O5 144.21(12)
O17 Mo3 O13 172.00(12)
O16 Mo3 O13 84.67(12)
O4 Mo3 O13 79.27(11)
O5 Mo3 O13 76.62(11)
O17 Mo3 O3 86.78(12)
O16 Mo3 O3 169.20(12)
O4 Mo3 O3 69.56(11)
O5 Mo3 O3 83.02(10)
O13 Mo3 O3 86.86(9)
O15 Mo4 O14 102.00(14)
O15 Mo4 O5 103.42(13)
O14 Mo4 O5 98.84(13)
O15 Mo4 O10 100.49(13)
O14 Mo4 O10 98.60(12)
O5 Mo4 O10 146.61(12)
O15 Mo4 O8 88.13(12)
O14 Mo4 O8 169.62(12)
O5 Mo4 O8 80.72(11)
O10 Mo4 O8 77.10(11)
O15 Mo4 O6 168.35(12)
O14 Mo4 O6 83.85(12)
O5 Mo4 O6 85.40(11)
O10 Mo4 O6 68.46(10)
O8 Mo4 O6 85.79(10)
O11 Mo5 O12 104.67(14)
O11 Mo5 O10 102.36(13)
O12 Mo5 O10 96.70(13)
O11 Mo5 O9 96.22(13)
O12 Mo5 O9 101.51(13)
O10 Mo5 O9 149.71(12)
O11 Mo5 O6 101.19(12)
O12 Mo5 O6 153.78(12)
O10 Mo5 O6 73.32(11)
O9 Mo5 O6 79.79(11)
C1 N1 C3 105.7(3)
C1 N1 Ru1 115.9(3)
C3 N1 Ru1 138.4(3)
C1 N2 C2 106.3(4)
C10 N3 C11 105.2(4)
C10 N3 Ru1 116.4(3)
C11 N3 Ru1 138.1(3)
C10 N4 C12 107.2(4)
C32 N5 C19 117.0(3)
C32 N5 Ru1 126.2(3)
C19 N5 Ru1 116.7(3)
C21 N6 C20 116.8(4)
C21 N6 Ru1 125.8(3)
C20 N6 Ru1 117.3(3)
C50 N7 C37 117.1(4)
C50 N7 Ru1 127.2(3)
C37 N7 Ru1 115.7(3)
C39 N8 C38 117.6(4)
C39 N8 Ru1 126.5(3)
C38 N8 Ru1 115.8(3)
C84 N9 C68 120.7(7)
C84 N9 C69 120.9(6)
C68 N9 C69 117.8(6)
C70 N10 C72 127.9(12)
C70 N10 C71 113.4(10)
C72 N10 C71 118.1(10)
C73 N11 C75 122.3(5)
C73 N11 C74 120.8(5)
C75 N11 C74 117.0(4)
C76 N12 C77 119.9(6)
C76 N12 C78 120.5(6)
C77 N12 C78 119.1(6)
C79 N13 C80 111.7(4)
C83 N14 C81 112.7(4)
P2 O1 Mo1 125.67(16)
P2 O1 Mo2 128.27(15)
Mo1 O1 Mo2 92.34(9)
Mo1 O2 Mo2 124.31(14)
P1 O3 Mo2 133.58(16)
P1 O3 Mo3 132.25(16)
Mo2 O3 Mo3 92.53(10)
Mo3 O4 Mo2 124.62(15)
Mo4 O5 Mo3 149.98(15)
P2 O6 Mo5 133.06(15)
P2 O6 Mo4 130.24(15)
Mo5 O6 Mo4 95.57(10)
P1 O7 Mo1 127.41(16)
P1 O8 Mo4 124.73(16)
Mo5 O9 Mo1 126.28(14)
Mo5 O10 Mo4 122.20(14)
P2 O13 Mo3 121.26(15)
O8 P1 O3 110.90(16)
O8 P1 O7 110.72(16)
O3 P1 O7 111.47(16)
O8 P1 C55 106.37(19)
O3 P1 C55 109.31(19)
O7 P1 C55 107.88(18)
O13 P2 O1 112.42(16)
O13 P2 O6 108.52(16)
O1 P2 O6 111.88(15)
O13 P2 C61 107.11(17)
O1 P2 C61 107.86(17)
O6 P2 C61 108.89(18)
N6 Ru1 N8 94.95(14)
N6 Ru1 N7 173.50(14)
N8 Ru1 N7 79.17(14)
N6 Ru1 N5 78.44(13)
N8 Ru1 N5 91.07(13)
N7 Ru1 N5 98.76(13)
N6 Ru1 N3 91.81(14)
N8 Ru1 N3 170.85(13)
N7 Ru1 N3 94.34(14)
N5 Ru1 N3 96.32(13)
N6 Ru1 N1 95.76(13)
N8 Ru1 N1 96.27(13)
N7 Ru1 N1 87.69(13)
N5 Ru1 N1 171.04(13)
N3 Ru1 N1 76.89(13)

loop_
_geom_bond_atom_site_label_1
_geom_bond_atom_site_label_2
_geom_bond_distance
C1 N1 1.338(5)
C1 N2 1.351(5)
C1 C10 1.451(6)
C2 N2 1.385(5)
C2 C3 1.403(6)
C2 C7 1.401(6)
C3 N1 1.389(5)
C3 C4 1.398(6)
C4 C5 1.384(6)
C5 C6 1.431(6)
C5 C9 1.515(6)
C6 C7 1.387(6)
C6 C8 1.514(6)
C10 N3 1.336(5)
C10 N4 1.353(6)
C11 C16 1.389(6)
C11 N3 1.398(5)
C11 C12 1.418(6)
C12 N4 1.382(6)
C12 C13 1.385(7)
C13 C14 1.373(7)
C14 C15 1.436(8)
C14 C18 1.526(8)
C15 C16 1.382(7)
C15 C17 1.550(7)
C19 N5 1.362(5)
C19 C29 1.390(6)
C19 C20 1.484(5)
C20 N6 1.373(5)
C20 C24 1.394(6)
C21 N6 1.356(5)
C21 C22 1.369(6)
C22 C23 1.403(6)
C23 C24 1.391(6)
C23 C25 1.523(6)
C25 C26 1.525(7)
C25 C27 1.527(6)
C25 C28 1.535(6)
C29 C30 1.395(6)
C30 C31 1.411(6)
C30 C33 1.533(6)
C31 C32 1.372(6)
C32 N5 1.346(5)
C33 C34 1.528(7)
C33 C35 1.531(7)
C33 C36 1.536(7)
C37 N7 1.368(5)
C37 C47 1.394(6)
C37 C38 1.472(6)
C38 N8 1.368(5)
C38 C42 1.386(6)
C39 N8 1.349(5)
C39 C40 1.385(6)
C40 C41 1.401(6)
C41 C42 1.390(7)
C41 C43 1.526(7)
C43 C45 1.520(10)
C43 C44 1.526(8)
C43 C46 1.539(9)
C47 C48 1.401(7)
C48 C49 1.380(7)
C48 C51 1.540(6)
C49 C50 1.392(6)
C50 N7 1.332(6)
C51 C52 1.517(8)
C51 C54 1.525(8)
C51 C53 1.529(8)
C55 C60 1.372(7)
C55 C56 1.384(7)
C55 P1 1.811(4)
C56 C57 1.385(7)
C57 C58 1.346(8)
C58 C59 1.370(9)
C59 C60 1.377(7)
C61 C66 1.390(6)
C61 C62 1.400(6)
C61 P2 1.803(4)
C62 C63 1.384(6)
C63 C64 1.378(6)
C64 C65 1.390(7)
C65 C66 1.392(6)
C68 N9 1.459(7)
C69 N9 1.480(9)
C70 O23 1.099(13)
C70 N10 1.309(12)
C71 N10 1.420(11)
C72 N10 1.362(11)
C73 O24 1.226(6)
C73 N11 1.333(7)
C74 N11 1.459(6)
C75 N11 1.444(7)
C76 O25 1.219(7)
C76 N12 1.336(8)
C77 N12 1.467(8)
C78 N12 1.469(8)
C79 N13 1.485(6)
C80 N13 1.500(7)
C81 N14 1.504(6)
C83 N14 1.490(6)
C84 O22 1.230(9)
C84 N9 1.317(10)
Mo1 O20 1.700(3)
Mo1 O21 1.724(3)
Mo1 O2 1.883(3)
Mo1 O9 1.944(3)
Mo1 O1 2.331(3)
Mo1 O7 2.358(3)
Mo2 O19 1.701(3)
Mo2 O18 1.709(3)
Mo2 O4 1.918(3)
Mo2 O2 1.961(3)
Mo2 O3 2.273(3)
Mo2 O1 2.381(3)
Mo3 O17 1.705(3)
Mo3 O16 1.710(3)
Mo3 O4 1.912(3)
Mo3 O5 1.951(3)
Mo3 O13 2.294(3)
Mo3 O3 2.419(3)
Mo4 O15 1.699(3)
Mo4 O14 1.731(3)
Mo4 O5 1.891(3)
Mo4 O10 1.959(3)
Mo4 O8 2.211(3)
Mo4 O6 2.390(3)
Mo5 O11 1.710(3)
Mo5 O12 1.710(3)
Mo5 O10 1.925(3)
Mo5 O9 1.935(3)
Mo5 O6 2.198(3)
N1 Ru1 2.090(3)
N3 Ru1 2.082(4)
N5 Ru1 2.049(3)
N6 Ru1 2.037(3)
N7 Ru1 2.049(3)
N8 Ru1 2.043(4)
O1 P2 1.532(3)
O3 P1 1.535(3)
O6 P2 1.547(3)
O7 P1 1.552(3)
O8 P1 1.515(3)
O13 P2 1.515(3)

loop_
_platon_squeeze_void_nr
_platon_squeeze_void_average_x
_platon_squeeze_void_average_y
_platon_squeeze_void_average_z
_platon_squeeze_void_volume
_platon_squeeze_void_count_electrons
_platon_squeeze_void_content
1 0.500 0.500 0.000 695 99 ' '
2 0.500 0.500 0.500 143 21 ' '
